data_4338860
loop_
_publ_author_name
'G\"artner, Martin'
'G\"orls, Helmar'
'Westerhausen, Matthias'

_publ_section_title
;
 Synthesis and molecular structures of phenylamides of magnesium, calcium,
 strontium, and barium--from molecular to polymeric structures.
;
_journal_issue 18
_journal_name_full 'Inorganic chemistry'
_journal_page_first 7678
_journal_page_last 7683
_journal_paper_doi 10.1021/ic7010524
_journal_volume 46
_journal_year 2007
_chemical_formula_sum 'C41 H58 Ba2 N4 O4.25'
_chemical_formula_weight 949.59
_chemical_name_systematic
; 
 ? 
;
_space_group_IT_number 2
_symmetry_cell_setting triclinic
_symmetry_space_group_name_Hall '-P 1'
_symmetry_space_group_name_H-M 'P -1'
_atom_sites_solution_hydrogens geom
_atom_sites_solution_primary direct
_atom_sites_solution_secondary difmap
_audit_creation_method SHELXL-97
_cell_angle_alpha 99.935(3)
_cell_angle_beta 103.939(3)
_cell_angle_gamma 98.784(3)
_cell_formula_units_Z 2
_cell_length_a 12.0064(7)
_cell_length_b 14.4655(7)
_cell_length_c 14.7707(9)
_cell_measurement_temperature 183(2)
_cell_volume 2401.3(2)
_computing_cell_refinement DENZO
_computing_data_collection COLLECT
_computing_data_reduction DENZO
_computing_molecular_graphics SHELXTL/PC
_computing_publication_material SHELXL-97
_computing_structure_refinement 'SHELXL-97 (Sheldrick, 1997)'
_computing_structure_solution 'SHELXS-97 (Sheldrick, 1990)'
_diffrn_ambient_temperature 183(2)
_diffrn_measured_fraction_theta_full 0.963
_diffrn_measured_fraction_theta_max 0.963
_diffrn_measurement_device_type KappaCCD
_diffrn_measurement_method 'phi- + omega-scan'
_diffrn_radiation_monochromator graphite
_diffrn_radiation_source 'fine-focus sealed tube'
_diffrn_radiation_type MoK\a
_diffrn_radiation_wavelength 0.71073
_diffrn_reflns_av_R_equivalents 0.0327
_diffrn_reflns_av_sigmaI/netI 0.0641
_diffrn_reflns_limit_h_max 14
_diffrn_reflns_limit_h_min -15
_diffrn_reflns_limit_k_max 18
_diffrn_reflns_limit_k_min -18
_diffrn_reflns_limit_l_max 18
_diffrn_reflns_limit_l_min -19
_diffrn_reflns_number 15850
_diffrn_reflns_theta_full 27.47
_diffrn_reflns_theta_max 27.47
_diffrn_reflns_theta_min 2.28
_exptl_absorpt_coefficient_mu 1.668
_exptl_absorpt_correction_T_max 0.8005
_exptl_absorpt_correction_T_min 0.7594
_exptl_absorpt_correction_type multi-scan
_exptl_absorpt_process_details
;
[c.f. r.h. blessing, acta cryst. (1995), a51, 33-38]
;
_exptl_crystal_colour colourless
_exptl_crystal_density_diffrn 1.313
_exptl_crystal_density_method 'not measured'
_exptl_crystal_description prism
_exptl_crystal_F_000 956
_exptl_crystal_size_max 0.06
_exptl_crystal_size_mid 0.06
_exptl_crystal_size_min 0.04
_refine_diff_density_max 1.476
_refine_diff_density_min -0.871
_refine_diff_density_rms 0.141
_refine_ls_extinction_method none
_refine_ls_goodness_of_fit_ref 1.039
_refine_ls_hydrogen_treatment constr
_refine_ls_matrix_type full
_refine_ls_number_parameters 441
_refine_ls_number_reflns 10604
_refine_ls_number_restraints 0
_refine_ls_restrained_S_all 1.039
_refine_ls_R_factor_all 0.0936
_refine_ls_R_factor_gt 0.0559
_refine_ls_shift/su_max 0.001
_refine_ls_shift/su_mean 0.000
_refine_ls_structure_factor_coef Fsqd
_refine_ls_weighting_details 'calc w=1/[\s^2^(Fo^2^)+(0.0819P)^2^+4.7363P] where P=(Fo^2^+2Fc^2^)/3'
_refine_ls_weighting_scheme calc
_refine_ls_wR_factor_gt 0.1407
_refine_ls_wR_factor_ref 0.1643
_reflns_number_gt 7254
_reflns_number_total 10604
_reflns_threshold_expression >2sigma(I)
_cod_data_source_file ic7010524-file002.cif
_cod_data_source_block FO3084
_cod_original_sg_symbol_H-M P-1
_cod_database_code 4338860

loop_
_symmetry_equiv_pos_as_xyz
'x, y, z'
'-x, -y, -z'

loop_
_atom_site_label
_atom_site_type_symbol
_atom_site_fract_x
_atom_site_fract_y
_atom_site_fract_z
_atom_site_U_iso_or_equiv
_atom_site_adp_type
_atom_site_occupancy
_atom_site_symmetry_multiplicity
_atom_site_calc_flag
_atom_site_refinement_flags
_atom_site_disorder_assembly
_atom_site_disorder_group
Ba1 Ba -0.11122(3) -0.11844(2) 0.53546(3) 0.03853(12) Uani 1 1 d . . .
Ba2 Ba -0.05061(3) 0.34870(2) 0.49923(3) 0.03975(13) Uani 1 1 d . . .
O1 O -0.2391(5) -0.0844(4) 0.6677(4) 0.0646(14) Uani 1 1 d . . .
O2 O -0.3193(4) -0.1081(3) 0.4131(4) 0.0532(12) Uani 1 1 d . B .
O3 O -0.2511(4) 0.3393(4) 0.3566(4) 0.0572(12) Uani 1 1 d . D .
N1 N 0.0004(5) -0.2291(3) 0.6489(4) 0.0433(12) Uani 1 1 d . . .
H1A H -0.0628 -0.2683 0.6583 0.052 Uiso 1 1 calc R . .
N2 N -0.0236(6) 0.0808(4) 0.5916(4) 0.0517(14) Uani 1 1 d . . .
H2B H 0.0269 0.0939 0.6529 0.062 Uiso 1 1 calc R . .
N3 N 0.1519(5) 0.2945(4) 0.5938(4) 0.0449(12) Uani 1 1 d . . .
H3B H 0.1464 0.2843 0.6532 0.054 Uiso 1 1 calc R . .
N4 N -0.1025(5) 0.5262(4) 0.5577(4) 0.0485(14) Uani 1 1 d . . .
H4B H -0.1803 0.5277 0.5301 0.058 Uiso 1 1 calc R . .
C1 C 0.0387(6) -0.1624(4) 0.7338(5) 0.0403(14) Uani 1 1 d . . .
C2 C 0.0157(7) -0.1786(5) 0.8199(5) 0.0531(17) Uani 1 1 d . . .
H2A H -0.0224 -0.2404 0.8220 0.064 Uiso 1 1 calc R . .
C3 C 0.0477(7) -0.1064(6) 0.9005(5) 0.064(2) Uani 1 1 d . . .
H3A H 0.0289 -0.1193 0.9566 0.077 Uiso 1 1 calc R . .
C4 C 0.1058(7) -0.0164(6) 0.9030(6) 0.065(2) Uani 1 1 d . . .
H4A H 0.1254 0.0329 0.9592 0.078 Uiso 1 1 calc R . .
C5 C 0.1348(7) 0.0006(5) 0.8222(6) 0.0597(19) Uani 1 1 d . . .
H5A H 0.1777 0.0617 0.8230 0.072 Uiso 1 1 calc R . .
C6 C 0.1019(6) -0.0709(5) 0.7390(5) 0.0480(16) Uani 1 1 d . . .
H6A H 0.1229 -0.0572 0.6840 0.058 Uiso 1 1 calc R . .
C7 C -0.0980(6) 0.1416(4) 0.5903(5) 0.0450(16) Uani 1 1 d . . .
C8 C -0.0889(7) 0.2206(4) 0.6663(5) 0.0538(18) Uani 1 1 d . . .
H8A H -0.0247 0.2323 0.7218 0.065 Uiso 1 1 calc R . .
C9 C -0.1669(9) 0.2802(5) 0.6640(7) 0.070(3) Uani 1 1 d . . .
H9A H -0.1561 0.3316 0.7170 0.084 Uiso 1 1 calc R . .
C10 C -0.2612(9) 0.2659(6) 0.5850(9) 0.082(3) Uani 1 1 d . . .
H10A H -0.3164 0.3066 0.5833 0.099 Uiso 1 1 calc R . .
C11 C -0.2748(7) 0.1905(7) 0.5067(8) 0.081(3) Uani 1 1 d . . .
H11A H -0.3394 0.1801 0.4518 0.097 Uiso 1 1 calc R . .
C12 C -0.1931(7) 0.1300(5) 0.5093(6) 0.059(2) Uani 1 1 d . . .
H12A H -0.2024 0.0804 0.4551 0.071 Uiso 1 1 calc R . .
C13 C 0.2654(6) 0.3324(4) 0.5990(6) 0.0518(17) Uani 1 1 d . . .
C14 C 0.3541(8) 0.3689(5) 0.6865(7) 0.078(3) Uani 1 1 d . . .
H14A H 0.3358 0.3669 0.7454 0.093 Uiso 1 1 calc R . .
C15 C 0.4674(10) 0.4077(7) 0.6867(11) 0.102(4) Uani 1 1 d . . .
H15A H 0.5256 0.4332 0.7458 0.122 Uiso 1 1 calc R . .
C16 C 0.4967(9) 0.4095(7) 0.6012(13) 0.109(5) Uani 1 1 d . . .
H16A H 0.5751 0.4345 0.6024 0.131 Uiso 1 1 calc R . .
C17 C 0.4135(8) 0.3755(6) 0.5160(9) 0.080(3) Uani 1 1 d . . .
H17A H 0.4335 0.3782 0.4580 0.096 Uiso 1 1 calc R . .
C18 C 0.2999(6) 0.3371(4) 0.5141(6) 0.0551(19) Uani 1 1 d . . .
H18A H 0.2431 0.3131 0.4540 0.066 Uiso 1 1 calc R . .
C19 C -0.0816(6) 0.5270(4) 0.6518(5) 0.0485(16) Uani 1 1 d . . .
C20 C 0.0274(8) 0.5150(5) 0.7029(6) 0.064(2) Uani 1 1 d . . .
H20A H 0.0862 0.5073 0.6708 0.076 Uiso 1 1 calc R . .
C21 C 0.0515(11) 0.5142(8) 0.7988(8) 0.100(4) Uani 1 1 d . . .
H21A H 0.1266 0.5058 0.8313 0.119 Uiso 1 1 calc R . .
C22 C -0.0302(15) 0.5250(9) 0.8482(8) 0.106(4) Uani 1 1 d . . .
H22A H -0.0134 0.5240 0.9142 0.128 Uiso 1 1 calc R . .
C23 C -0.1353(13) 0.5373(7) 0.7998(9) 0.100(4) Uani 1 1 d . . .
H23A H -0.1929 0.5438 0.8333 0.120 Uiso 1 1 calc R . .
C24 C -0.1643(8) 0.5410(5) 0.7048(6) 0.063(2) Uani 1 1 d . . .
H24A H -0.2386 0.5527 0.6750 0.076 Uiso 1 1 calc R . .
C25 C -0.3012(11) -0.1581(8) 0.7010(8) 0.098(4) Uani 1 1 d . . .
H25A H -0.2630 -0.2141 0.6987 0.118 Uiso 1 1 calc R . .
H25B H -0.3830 -0.1791 0.6603 0.118 Uiso 1 1 calc R . .
C26 C -0.2994(12) -0.1184(8) 0.7987(9) 0.119(5) Uani 1 1 d . . .
H26A H -0.3791 -0.1327 0.8071 0.143 Uiso 1 1 calc R . .
H26B H -0.2467 -0.1467 0.8437 0.143 Uiso 1 1 calc R . .
C27 C -0.2577(10) -0.0159(7) 0.8171(6) 0.080(3) Uani 1 1 d . . .
H27A H -0.2030 0.0080 0.8819 0.096 Uiso 1 1 calc R . .
H27B H -0.3240 0.0179 0.8118 0.096 Uiso 1 1 calc R . .
C28 C -0.1960(7) -0.0004(6) 0.7421(6) 0.0604(19) Uani 1 1 d . . .
H28A H -0.2135 0.0569 0.7178 0.072 Uiso 1 1 calc R . .
H28B H -0.1101 0.0087 0.7688 0.072 Uiso 1 1 calc R . .
C29 C -0.4260(7) -0.1089(8) 0.4401(7) 0.073(2) Uani 1 1 d . B .
H29A H -0.4151 -0.0567 0.4964 0.088 Uiso 1 1 calc R . .
H29B H -0.4524 -0.1709 0.4559 0.088 Uiso 1 1 calc R . .
C30 C -0.5114(9) -0.0947(9) 0.3570(8) 0.101(4) Uani 1 1 d . . .
H30A H -0.5031 -0.0260 0.3549 0.122 Uiso 0.50 1 calc PR A 1
H30B H -0.5926 -0.1203 0.3571 0.122 Uiso 0.50 1 calc PR A 1
H30C H -0.5379 -0.0338 0.3723 0.122 Uiso 0.50 1 d PR A 2
H30D H -0.5805 -0.1481 0.3351 0.122 Uiso 0.50 1 d PR A 2
C31 C -0.4796(16) -0.1501(14) 0.2756(13) 0.067(4) Uiso 0.50 1 d P B 1
H31A H -0.5100 -0.1296 0.2154 0.080 Uiso 0.50 1 calc PR B 1
H31B H -0.5084 -0.2199 0.2664 0.080 Uiso 0.50 1 calc PR B 1
C31A C -0.446(3) -0.091(3) 0.281(2) 0.147(12) Uiso 0.50 1 d P B 2
H31C H -0.4940 -0.1315 0.2190 0.177 Uiso 0.50 1 calc PR B 2
H31D H -0.4271 -0.0239 0.2728 0.177 Uiso 0.50 1 calc PR B 2
C32 C -0.3445(8) -0.1226(6) 0.3112(6) 0.066(2) Uani 1 1 d . . .
H32A H -0.3087 -0.1748 0.2850 0.080 Uiso 0.50 1 calc PR B 1
H32B H -0.3147 -0.0633 0.2922 0.080 Uiso 0.50 1 calc PR B 1
H32C H -0.2798 -0.0857 0.2932 0.080 Uiso 0.50 1 d PR B 2
H32D H -0.3539 -0.1914 0.2822 0.080 Uiso 0.50 1 d PR B 2
C33 C -0.3463(7) 0.3856(7) 0.3637(7) 0.075(2) Uani 1 1 d . D .
H33A H -0.3210 0.4558 0.3738 0.090 Uiso 1 1 calc R . .
H33B H -0.3757 0.3714 0.4179 0.090 Uiso 1 1 calc R . .
C34 C -0.4392(9) 0.3474(8) 0.2721(10) 0.116(5) Uani 1 1 d . . .
H34A H -0.4926 0.2893 0.2749 0.139 Uiso 0.50 1 calc PR C 1
H34B H -0.4855 0.3960 0.2551 0.139 Uiso 0.50 1 calc PR C 1
H34C H -0.5148 0.3238 0.2845 0.139 Uiso 0.50 1 d PR C 2
H34D H -0.4491 0.3991 0.2366 0.139 Uiso 0.50 1 d PR C 2
C35 C -0.3722(17) 0.3255(15) 0.2064(13) 0.071(5) Uiso 0.50 1 d P D 1
H35A H -0.3400 0.3841 0.1874 0.085 Uiso 0.50 1 calc PR D 1
H35B H -0.4209 0.2782 0.1483 0.085 Uiso 0.50 1 calc PR D 1
C35A C -0.404(2) 0.268(2) 0.2144(19) 0.113(8) Uiso 0.50 1 d P D 2
H35C H -0.4209 0.2716 0.1463 0.136 Uiso 0.50 1 calc PR D 2
H35D H -0.4448 0.2044 0.2191 0.136 Uiso 0.50 1 calc PR D 2
C36 C -0.2751(8) 0.2846(8) 0.2603(7) 0.083(3) Uani 1 1 d . . .
H36A H -0.3010 0.2154 0.2563 0.100 Uiso 0.50 1 calc PR D 1
H36B H -0.2053 0.2943 0.2357 0.100 Uiso 0.50 1 calc PR D 1
H36C H -0.2500 0.2226 0.2608 0.100 Uiso 0.50 1 d PR D 2
H36D H -0.2314 0.3204 0.2239 0.100 Uiso 0.50 1 d PR D 2
O1TA O -0.3777(12) 0.2514(10) 0.9677(10) 0.087(4) Uiso 0.50 1 d P . .
C1TA C -0.2694(17) 0.2278(14) 0.9871(14) 0.078(5) Uiso 0.50 1 d P . .
H1TA H -0.2772 0.1573 0.9741 0.094 Uiso 0.50 1 calc PR . .
H1TB H -0.2257 0.2546 1.0549 0.094 Uiso 0.50 1 calc PR . .
C2TA C -0.2079(16) 0.2696(13) 0.9232(13) 0.074(5) Uiso 0.50 1 d P . .
H2TA H -0.1239 0.2951 0.9563 0.088 Uiso 0.50 1 calc PR . .
H2TB H -0.2149 0.2211 0.8648 0.088 Uiso 0.50 1 calc PR . .
C3TA C -0.2669(16) 0.3455(13) 0.9000(13) 0.074(5) Uiso 0.50 1 d P . .
H3TA H -0.2122 0.4085 0.9239 0.088 Uiso 0.50 1 calc PR . .
H3TB H -0.2995 0.3356 0.8300 0.088 Uiso 0.50 1 calc PR . .
C4TA C -0.3547(11) 0.3414(8) 0.9441(9) 0.094(6) Uiso 0.50 1 d P . .
H4TA H -0.4266 0.3520 0.9012 0.113 Uiso 0.50 1 calc PR . .
H4TB H -0.3316 0.3927 1.0029 0.113 Uiso 0.50 1 calc PR . .
O1TB O 0.3197(11) 0.3151(8) 1.0241(9) 0.225(13) Uiso 0.50 1 d PR . .
C1TB C 0.3276(11) 0.3147(8) 0.9297(9) 0.177(14) Uiso 0.50 1 d PR . .
H1TC H 0.3590 0.3803 0.9243 0.212 Uiso 0.50 1 calc PR . .
H1TD H 0.3811 0.2727 0.9135 0.212 Uiso 0.50 1 calc PR . .
C2TB C 0.2135(11) 0.2801(8) 0.8663(9) 0.100(7) Uiso 0.50 1 d PR . .
H2TC H 0.1901 0.3292 0.8306 0.121 Uiso 0.50 1 calc PR . .
H2TD H 0.2122 0.2216 0.8198 0.121 Uiso 0.50 1 calc PR . .
C3TB C 0.1349(11) 0.2592(8) 0.9216(9) 0.145(11) Uiso 0.50 1 d PR . .
H3TC H 0.0960 0.1907 0.9015 0.174 Uiso 0.50 1 calc PR . .
H3TD H 0.0738 0.2983 0.9123 0.174 Uiso 0.50 1 calc PR . .
C4TB C 0.2005(11) 0.2809(8) 1.0191(9) 0.120(8) Uiso 0.50 1 d PR . .
H4TC H 0.1709 0.3303 1.0566 0.144 Uiso 0.50 1 calc PR . .
H4TD H 0.1930 0.2227 1.0458 0.144 Uiso 0.50 1 calc PR . .
O1TC O -0.500(3) 0.095(3) 1.068(3) 0.121(11) Uiso 0.25 1 d P . .
C1TC C -0.446(2) 0.0313(16) 1.0763(15) 0.091(6) Uiso 0.50 1 d P . .
H1TE H -0.4680 0.0052 1.1287 0.109 Uiso 0.50 1 calc PR . .
H1TF H -0.3634 0.0658 1.1036 0.109 Uiso 0.50 1 calc PR . .
C2TC C -0.5618(16) 0.0529(13) 0.9895(13) 0.069(4) Uiso 0.50 1 d P . .
H2TE H -0.5654 0.1029 0.9514 0.083 Uiso 0.50 1 calc PR . .
H2TF H -0.6409 0.0372 0.9987 0.083 Uiso 0.50 1 calc PR . .

loop_
_atom_site_aniso_label
_atom_site_aniso_U_11
_atom_site_aniso_U_22
_atom_site_aniso_U_33
_atom_site_aniso_U_23
_atom_site_aniso_U_13
_atom_site_aniso_U_12
Ba1 0.0434(2) 0.02635(19) 0.0502(2) 0.01004(15) 0.01766(18) 0.01064(15)
Ba2 0.0427(2) 0.02345(18) 0.0577(3) 0.00930(16) 0.02037(18) 0.00971(15)
O1 0.066(3) 0.073(4) 0.057(3) 0.007(3) 0.031(3) 0.004(3)
O2 0.043(3) 0.049(3) 0.067(3) 0.014(2) 0.011(2) 0.012(2)
O3 0.052(3) 0.054(3) 0.069(3) 0.014(3) 0.017(3) 0.021(2)
N1 0.046(3) 0.028(2) 0.057(3) 0.011(2) 0.015(3) 0.007(2)
N2 0.075(4) 0.029(3) 0.063(4) 0.012(2) 0.038(3) 0.016(3)
N3 0.047(3) 0.035(3) 0.053(3) 0.012(2) 0.013(3) 0.006(2)
N4 0.048(3) 0.033(3) 0.072(4) 0.015(3) 0.026(3) 0.012(2)
C1 0.043(3) 0.032(3) 0.048(4) 0.008(3) 0.013(3) 0.015(3)
C2 0.060(4) 0.047(4) 0.050(4) 0.011(3) 0.012(3) 0.009(3)
C3 0.077(6) 0.080(6) 0.039(4) 0.014(4) 0.017(4) 0.022(4)
C4 0.069(5) 0.063(5) 0.053(5) -0.003(4) 0.015(4) 0.009(4)
C5 0.054(4) 0.044(4) 0.073(5) 0.002(4) 0.013(4) 0.004(3)
C6 0.046(4) 0.042(4) 0.057(4) 0.009(3) 0.017(3) 0.007(3)
C7 0.064(4) 0.025(3) 0.056(4) 0.016(3) 0.032(4) 0.004(3)
C8 0.079(5) 0.031(3) 0.060(4) 0.010(3) 0.037(4) 0.007(3)
C9 0.100(7) 0.035(4) 0.100(7) 0.020(4) 0.069(6) 0.019(4)
C10 0.082(7) 0.051(5) 0.144(10) 0.043(6) 0.069(7) 0.020(5)
C11 0.047(5) 0.088(7) 0.117(8) 0.063(7) 0.018(5) -0.002(5)
C12 0.076(5) 0.038(4) 0.060(5) 0.015(3) 0.024(4) -0.013(4)
C13 0.045(4) 0.025(3) 0.079(5) 0.009(3) 0.007(4) 0.007(3)
C14 0.067(5) 0.042(4) 0.099(7) 0.019(4) -0.018(5) -0.004(4)
C15 0.069(7) 0.047(5) 0.153(11) 0.031(6) -0.038(7) 0.003(5)
C16 0.044(5) 0.048(5) 0.230(16) 0.036(8) 0.021(8) 0.009(4)
C17 0.053(5) 0.043(4) 0.157(10) 0.028(5) 0.045(6) 0.014(4)
C18 0.045(4) 0.027(3) 0.101(6) 0.012(3) 0.030(4) 0.012(3)
C19 0.059(4) 0.026(3) 0.065(5) 0.007(3) 0.029(4) 0.005(3)
C20 0.077(6) 0.049(4) 0.058(5) 0.012(4) 0.015(4) -0.003(4)
C21 0.102(8) 0.102(8) 0.081(7) 0.033(6) 0.009(6) -0.011(6)
C22 0.157(13) 0.096(8) 0.058(6) 0.015(6) 0.034(8) -0.005(8)
C23 0.151(12) 0.063(6) 0.107(9) 0.010(6) 0.088(9) 0.006(7)
C24 0.084(6) 0.037(4) 0.079(6) 0.005(4) 0.050(5) 0.007(4)
C25 0.119(9) 0.081(7) 0.093(7) -0.006(6) 0.066(7) -0.012(6)
C26 0.167(12) 0.087(8) 0.110(9) 0.008(6) 0.093(9) -0.024(7)
C27 0.112(8) 0.071(6) 0.063(5) 0.010(4) 0.038(5) 0.018(5)
C28 0.066(5) 0.052(4) 0.070(5) 0.015(4) 0.030(4) 0.014(4)
C29 0.052(5) 0.106(7) 0.075(6) 0.038(5) 0.019(4) 0.031(5)
C30 0.056(6) 0.142(10) 0.127(9) 0.079(8) 0.021(6) 0.034(6)
C32 0.070(5) 0.059(5) 0.072(5) 0.022(4) 0.018(4) 0.012(4)
C33 0.053(5) 0.072(6) 0.100(7) 0.012(5) 0.018(5) 0.024(4)
C34 0.064(6) 0.078(7) 0.167(12) -0.024(7) -0.011(7) 0.020(5)
C36 0.064(6) 0.091(7) 0.079(6) -0.005(5) -0.002(5) 0.030(5)

loop_
_atom_type_symbol
_atom_type_description
_atom_type_scat_dispersion_real
_atom_type_scat_dispersion_imag
_atom_type_scat_source
C C 0.0033 0.0016 'International Tables Vol C Tables 4.2.6.8 and 6.1.1.4'
H H 0.0000 0.0000 'International Tables Vol C Tables 4.2.6.8 and 6.1.1.4'
N N 0.0061 0.0033 'International Tables Vol C Tables 4.2.6.8 and 6.1.1.4'
O O 0.0106 0.0060 'International Tables Vol C Tables 4.2.6.8 and 6.1.1.4'
Ba Ba -0.3244 2.2819 'International Tables Vol C Tables 4.2.6.8 and 6.1.1.4'

loop_
_geom_angle_atom_site_label_1
_geom_angle_atom_site_label_2
_geom_angle_atom_site_label_3
_geom_angle
_geom_angle_site_symmetry_1
_geom_angle_site_symmetry_3
O2 Ba1 N1 144.62(15) . .
O2 Ba1 O1 80.88(16) . .
N1 Ba1 O1 87.53(17) . .
O2 Ba1 N3 80.87(15) . 2_556
N1 Ba1 N3 77.74(16) . 2_556
O1 Ba1 N3 122.97(16) . 2_556
O2 Ba1 N2 95.84(17) . .
N1 Ba1 N2 116.21(17) . .
O1 Ba1 N2 84.20(16) . .
N3 Ba1 N2 151.18(16) 2_556 .
O2 Ba1 N2 94.48(17) . 2_556
N1 Ba1 N2 106.98(17) . 2_556
O1 Ba1 N2 159.14(16) . 2_556
N3 Ba1 N2 75.72(15) 2_556 2_556
N2 Ba1 N2 76.01(17) . 2_556
O2 Ba1 C1 151.50(15) . .
N1 Ba1 C1 24.55(15) . .
O1 Ba1 C1 73.66(16) . .
N3 Ba1 C1 102.29(15) 2_556 .
N2 Ba1 C1 94.15(17) . .
N2 Ba1 C1 113.84(17) 2_556 .
O2 Ba1 C6 157.40(16) . .
N1 Ba1 C6 45.38(16) . .
O1 Ba1 C6 79.61(17) . .
N3 Ba1 C6 119.61(16) 2_556 .
N2 Ba1 C6 70.94(18) . .
N2 Ba1 C6 99.70(18) 2_556 .
C1 Ba1 C6 24.48(15) . .
O2 Ba1 C13 66.42(15) . 2_556
N1 Ba1 C13 83.45(16) . 2_556
O1 Ba1 C13 101.09(18) . 2_556
N3 Ba1 C13 23.45(17) 2_556 2_556
N2 Ba1 C13 160.02(18) . 2_556
N2 Ba1 C13 95.51(18) 2_556 2_556
C1 Ba1 C13 105.83(16) . 2_556
C6 Ba1 C13 128.83(17) . 2_556
O2 Ba1 Ba2 123.32(10) . 2_556
N1 Ba1 Ba2 42.33(11) . 2_556
O1 Ba1 Ba2 124.42(12) . 2_556
N3 Ba1 Ba2 42.45(11) 2_556 2_556
N2 Ba1 Ba2 132.39(12) . 2_556
N2 Ba1 Ba2 75.07(11) 2_556 2_556
C1 Ba1 Ba2 64.99(11) . 2_556
C6 Ba1 Ba2 77.67(12) . 2_556
C13 Ba1 Ba2 59.71(12) 2_556 2_556
O2 Ba1 Ba1 96.55(10) . 2_556
N1 Ba1 Ba1 117.73(11) . 2_556
O1 Ba1 Ba1 122.01(12) . 2_556
N3 Ba1 Ba1 113.47(11) 2_556 2_556
N2 Ba1 Ba1 38.09(11) . 2_556
N2 Ba1 Ba1 37.93(11) 2_556 2_556
C1 Ba1 Ba1 107.62(11) . 2_556
C6 Ba1 Ba1 84.28(12) . 2_556
C13 Ba1 Ba1 131.02(14) 2_556 2_556
Ba2 Ba1 Ba1 105.261(13) 2_556 2_556
O3 Ba2 N4 98.40(17) . 2_566
O3 Ba2 N4 79.49(17) . .
N4 Ba2 N4 76.27(18) 2_566 .
O3 Ba2 N1 81.56(15) . 2_556
N4 Ba2 N1 77.56(15) 2_566 2_556
N4 Ba2 N1 144.84(16) . 2_556
O3 Ba2 N3 157.80(15) . .
N4 Ba2 N3 84.42(16) 2_566 .
N4 Ba2 N3 122.33(17) . .
N1 Ba2 N3 77.55(16) 2_556 .
O3 Ba2 C19 97.42(17) . .
N4 Ba2 C19 89.60(16) 2_566 .
N4 Ba2 C19 24.27(17) . .
N1 Ba2 C19 166.78(15) 2_556 .
N3 Ba2 C19 104.63(18) . .
O3 Ba2 C10 76.2(3) . .
N4 Ba2 C10 161.1(2) 2_566 .
N4 Ba2 C10 84.9(2) . .
N1 Ba2 C10 118.8(2) 2_556 .
N3 Ba2 C10 107.5(2) . .
C19 Ba2 C10 73.4(2) . .
O3 Ba2 C11 67.14(19) . .
N4 Ba2 C11 164.5(2) 2_566 .
N4 Ba2 C11 105.2(2) . .
N1 Ba2 C11 94.2(2) 2_556 .
N3 Ba2 C11 106.81(19) . .
C19 Ba2 C11 97.6(2) . .
C10 Ba2 C11 24.8(2) . .
O3 Ba2 C9 100.3(2) . .
N4 Ba2 C9 151.5(2) 2_566 .
N4 Ba2 C9 86.20(17) . .
N1 Ba2 C9 126.37(17) 2_556 .
N3 Ba2 C9 86.3(2) . .
C19 Ba2 C9 66.84(18) . .
C10 Ba2 C9 24.2(2) . .
C11 Ba2 C9 42.7(3) . .
O3 Ba2 C20 121.76(19) . .
N4 Ba2 C20 84.54(18) 2_566 .
N4 Ba2 C20 44.49(19) . .
N1 Ba2 C20 152.7(2) 2_556 .
N3 Ba2 C20 80.37(19) . .
C19 Ba2 C20 24.4(2) . .
C10 Ba2 C20 83.1(3) . .
C11 Ba2 C20 107.5(3) . .
C9 Ba2 C20 67.3(2) . .
O3 Ba2 C12 83.21(18) . .
N4 Ba2 C12 155.54(18) 2_566 .
N4 Ba2 C12 127.66(18) . .
N1 Ba2 C12 78.56(17) 2_556 .
N3 Ba2 C12 85.37(18) . .
C19 Ba2 C12 114.50(18) . .
C10 Ba2 C12 42.9(2) . .
C11 Ba2 C12 24.2(2) . .
C9 Ba2 C12 49.1(2) . .
C20 Ba2 C12 115.51(18) . .
O3 Ba2 C8 114.86(18) . .
N4 Ba2 C8 146.67(19) 2_566 .
N4 Ba2 C8 106.51(16) . .
N1 Ba2 C8 108.28(15) 2_556 .
N3 Ba2 C8 65.77(18) . .
C19 Ba2 C8 84.19(16) . .
C10 Ba2 C8 41.7(2) . .
C11 Ba2 C8 48.4(2) . .
C9 Ba2 C8 23.42(19) . .
C20 Ba2 C8 76.38(17) . .
C12 Ba2 C8 41.10(18) . .
C28 O1 C25 109.5(6) . .
C28 O1 Ba1 118.0(4) . .
C25 O1 Ba1 124.1(5) . .
C29 O2 C32 109.3(6) . .
C29 O2 Ba1 123.5(4) . .
C32 O2 Ba1 125.8(4) . .
C33 O3 C36 108.8(6) . .
C33 O3 Ba2 127.4(5) . .
C36 O3 Ba2 123.8(4) . .
C1 N1 Ba1 98.5(3) . .
C1 N1 Ba2 149.6(4) . 2_556
Ba1 N1 Ba2 95.75(17) . 2_556
C1 N1 H1A 101.6 . .
Ba1 N1 H1A 101.6 . .
Ba2 N1 H1A 101.6 2_556 .
C7 N2 Ba1 120.1(4) . .
C7 N2 Ba1 108.1(4) . 2_556
Ba1 N2 Ba1 103.99(17) . 2_556
C7 N2 H2B 108.0 . .
Ba1 N2 H2B 108.0 . .
Ba1 N2 H2B 108.0 2_556 .
C13 N3 Ba2 127.5(4) . .
C13 N3 Ba1 101.8(4) . 2_556
Ba2 N3 Ba1 94.89(17) . 2_556
C13 N3 H3B 110.0 . .
Ba2 N3 H3B 110.0 . .
Ba1 N3 H3B 110.0 2_556 .
C19 N4 Ba2 118.2(4) . 2_566
C19 N4 Ba2 97.9(4) . .
Ba2 N4 Ba2 103.73(18) 2_566 .
C19 N4 H4B 111.9 . .
Ba2 N4 H4B 111.9 2_566 .
Ba2 N4 H4B 111.9 . .
N1 C1 C6 120.7(6) . .
N1 C1 C2 123.8(6) . .
C6 C1 C2 115.4(6) . .
N1 C1 Ba1 56.9(3) . .
C6 C1 Ba1 80.4(4) . .
C2 C1 Ba1 135.9(5) . .
C3 C2 C1 121.1(7) . .
C3 C2 H2A 119.4 . .
C1 C2 H2A 119.4 . .
C4 C3 C2 122.3(7) . .
C4 C3 H3A 118.8 . .
C2 C3 H3A 118.8 . .
C3 C4 C5 118.2(7) . .
C3 C4 H4A 120.9 . .
C5 C4 H4A 120.9 . .
C4 C5 C6 120.6(7) . .
C4 C5 H5A 119.7 . .
C6 C5 H5A 119.7 . .
C5 C6 C1 122.2(7) . .
C5 C6 Ba1 134.4(5) . .
C1 C6 Ba1 75.2(4) . .
C5 C6 H6A 118.9 . .
C1 C6 H6A 118.9 . .
Ba1 C6 H6A 62.7 . .
N2 C7 C12 120.0(6) . .
N2 C7 C8 125.0(7) . .
C12 C7 C8 115.0(7) . .
C9 C8 C7 123.9(8) . .
C9 C8 Ba2 74.0(4) . .
C7 C8 Ba2 82.4(4) . .
C9 C8 H8A 118.0 . .
C7 C8 H8A 118.0 . .
Ba2 C8 H8A 115.7 . .
C8 C9 C10 120.0(8) . .
C8 C9 Ba2 82.6(4) . .
C10 C9 Ba2 75.8(5) . .
C8 C9 H9A 120.0 . .
C10 C9 H9A 120.0 . .
Ba2 C9 H9A 112.0 . .
C9 C10 C11 119.2(9) . .
C9 C10 Ba2 79.9(5) . .
C11 C10 Ba2 79.3(5) . .
C9 C10 H10A 120.4 . .
C11 C10 H10A 120.4 . .
Ba2 C10 H10A 110.9 . .
C10 C11 C12 120.4(9) . .
C10 C11 Ba2 75.9(5) . .
C12 C11 Ba2 82.3(4) . .
C10 C11 H11A 119.8 . .
C12 C11 H11A 119.8 . .
Ba2 C11 H11A 112.3 . .
C7 C12 C11 121.4(8) . .
C7 C12 Ba2 82.7(3) . .
C11 C12 Ba2 73.5(4) . .
C7 C12 H12A 119.3 . .
C11 C12 H12A 119.3 . .
Ba2 C12 H12A 114.8 . .
N3 C13 C14 123.4(8) . .
N3 C13 C18 120.2(7) . .
C14 C13 C18 116.4(7) . .
N3 C13 Ba1 54.7(3) . 2_556
C14 C13 Ba1 138.3(5) . 2_556
C18 C13 Ba1 81.4(4) . 2_556
C15 C14 C13 120.4(11) . .
C15 C14 H14A 119.8 . .
C13 C14 H14A 119.8 . .
C14 C15 C16 120.8(10) . .
C14 C15 H15A 119.6 . .
C16 C15 H15A 119.6 . .
C17 C16 C15 120.3(10) . .
C17 C16 H16A 119.9 . .
C15 C16 H16A 119.9 . .
C16 C17 C18 120.0(11) . .
C16 C17 H17A 120.0 . .
C18 C17 H17A 120.0 . .
C17 C18 C13 122.2(9) . .
C17 C18 H18A 118.9 . .
C13 C18 H18A 118.9 . .
N4 C19 C20 119.8(6) . .
N4 C19 C24 123.9(7) . .
C20 C19 C24 116.3(8) . .
N4 C19 Ba2 57.8(3) . .
C20 C19 Ba2 81.5(4) . .
C24 C19 Ba2 134.5(5) . .
C21 C20 C19 121.5(9) . .
C21 C20 Ba2 135.5(6) . .
C19 C20 Ba2 74.1(4) . .
C21 C20 H20A 119.3 . .
C19 C20 H20A 119.3 . .
Ba2 C20 H20A 63.3 . .
C22 C21 C20 121.5(12) . .
C22 C21 H21A 119.2 . .
C20 C21 H21A 119.2 . .
C23 C22 C21 117.5(10) . .
C23 C22 H22A 121.3 . .
C21 C22 H22A 121.3 . .
C22 C23 C24 124.0(10) . .
C22 C23 H23A 118.0 . .
C24 C23 H23A 118.0 . .
C23 C24 C19 119.1(10) . .
C23 C24 H24A 120.4 . .
C19 C24 H24A 120.4 . .
O1 C25 C26 107.5(8) . .
O1 C25 H25A 110.2 . .
C26 C25 H25A 110.2 . .
O1 C25 H25B 110.2 . .
C26 C25 H25B 110.2 . .
H25A C25 H25B 108.5 . .
C27 C26 C25 107.5(8) . .
C27 C26 H26A 110.2 . .
C25 C26 H26A 110.2 . .
C27 C26 H26B 110.2 . .
C25 C26 H26B 110.2 . .
H26A C26 H26B 108.5 . .
C26 C27 C28 105.4(7) . .
C26 C27 H27A 110.7 . .
C28 C27 H27A 110.7 . .
C26 C27 H27B 110.7 . .
C28 C27 H27B 110.7 . .
H27A C27 H27B 108.8 . .
O1 C28 C27 105.9(6) . .
O1 C28 H28A 110.6 . .
C27 C28 H28A 110.6 . .
O1 C28 H28B 110.6 . .
C27 C28 H28B 110.6 . .
H28A C28 H28B 108.7 . .
O2 C29 C30 105.6(7) . .
O2 C29 H29A 110.6 . .
C30 C29 H29A 110.6 . .
O2 C29 H29B 110.6 . .
C30 C29 H29B 110.6 . .
H29A C29 H29B 108.8 . .
C29 C30 C31 102.4(10) . .
C29 C30 C31A 104.9(15) . .
C31 C30 C31A 33.9(14) . .
C29 C30 H30A 111.3 . .
C31 C30 H30A 111.3 . .
C31A C30 H30A 79.4 . .
C29 C30 H30B 111.3 . .
C31 C30 H30B 111.3 . .
C31A C30 H30B 135.6 . .
H30A C30 H30B 109.2 . .
C29 C30 H30C 110.9 . .
C31 C30 H30C 137.7 . .
C31A C30 H30C 110.1 . .
H30A C30 H30C 32.2 . .
H30B C30 H30C 80.3 . .
C29 C30 H30D 110.8 . .
C31 C30 H30D 81.4 . .
C31A C30 H30D 111.3 . .
H30A C30 H30D 131.7 . .
H30B C30 H30D 31.3 . .
H30C C30 H30D 108.8 . .
C30 C31 C32 100.5(12) . .
C30 C31 H31A 111.7 . .
C32 C31 H31A 111.7 . .
C30 C31 H31B 111.7 . .
C32 C31 H31B 111.7 . .
H31A C31 H31B 109.4 . .
C32 C31A C30 107(2) . .
C32 C31A H31C 110.2 . .
C30 C31A H31C 110.2 . .
C32 C31A H31D 110.2 . .
C30 C31A H31D 110.2 . .
H31C C31A H31D 108.5 . .
C31A C32 O2 106.4(16) . .
C31A C32 C31 34.4(15) . .
O2 C32 C31 104.2(9) . .
C31A C32 H32A 135.4 . .
O2 C32 H32A 110.9 . .
C31 C32 H32A 110.9 . .
C31A C32 H32B 78.6 . .
O2 C32 H32B 110.9 . .
C31 C32 H32B 110.9 . .
H32A C32 H32B 108.9 . .
C31A C32 H32C 110.1 . .
O2 C32 H32C 110.3 . .
C31 C32 H32C 137.6 . .
H32A C32 H32C 79.0 . .
H32B C32 H32C 33.2 . .
C31A C32 H32D 111.2 . .
O2 C32 H32D 110.3 . .
C31 C32 H32D 80.6 . .
H32A C32 H32D 32.1 . .
H32B C32 H32D 132.4 . .
H32C C32 H32D 108.6 . .
O3 C33 C34 106.5(8) . .
O3 C33 H33A 110.4 . .
C34 C33 H33A 110.4 . .
O3 C33 H33B 110.4 . .
C34 C33 H33B 110.4 . .
H33A C33 H33B 108.6 . .
C35 C34 C33 101.9(11) . .
C35 C34 C35A 36.1(11) . .
C33 C34 C35A 109.0(13) . .
C35 C34 H34A 111.4 . .
C33 C34 H34A 111.4 . .
C35A C34 H34A 76.1 . .
C35 C34 H34B 111.4 . .
C33 C34 H34B 111.4 . .
C35A C34 H34B 133.2 . .
H34A C34 H34B 109.2 . .
C35 C34 H34C 140.9 . .
C33 C34 H34C 110.3 . .
C35A C34 H34C 109.8 . .
H34A C34 H34C 36.0 . .
H34B C34 H34C 77.1 . .
C35 C34 H34D 79.8 . .
C33 C34 H34D 109.5 . .
C35A C34 H34D 109.8 . .
H34A C34 H34D 133.7 . .
H34B C34 H34D 33.3 . .
H34C C34 H34D 108.4 . .
C34 C35 C36 104.7(13) . .
C34 C35 H34D 37.9 . .
C36 C35 H34D 134.4 . .
C34 C35 H35A 110.8 . .
C36 C35 H35A 110.8 . .
H34D C35 H35A 76.9 . .
C34 C35 H35B 110.8 . .
C36 C35 H35B 110.8 . .
H34D C35 H35B 108.2 . .
H35A C35 H35B 108.9 . .
C34 C35A C36 102.1(17) . .
C34 C35A H35C 111.3 . .
C36 C35A H35C 111.3 . .
C34 C35A H35D 111.3 . .
C36 C35A H35D 111.3 . .
H35C C35A H35D 109.2 . .
O3 C36 C35A 108.2(12) . .
O3 C36 C35 102.4(10) . .
C35A C36 C35 35.1(11) . .
O3 C36 H36A 111.3 . .
C35A C36 H36A 77.2 . .
C35 C36 H36A 111.3 . .
O3 C36 H36B 111.3 . .
C35A C36 H36B 133.5 . .
C35 C36 H36B 111.3 . .
H36A C36 H36B 109.2 . .
O3 C36 H36C 110.2 . .
C35A C36 H36C 109.9 . .
C35 C36 H36C 139.8 . .
H36A C36 H36C 34.7 . .
H36B C36 H36C 78.2 . .
O3 C36 H36D 109.9 . .
C35A C36 H36D 110.2 . .
C35 C36 H36D 80.6 . .
H36A C36 H36D 132.9 . .
H36B C36 H36D 32.3 . .
H36C C36 H36D 108.4 . .
C1TA O1TA C4TA 102.7(13) . .
O1TA C1TA C2TA 106.0(15) . .
O1TA C1TA H1TA 110.5 . .
C2TA C1TA H1TA 110.5 . .
O1TA C1TA H1TB 110.5 . .
C2TA C1TA H1TB 110.5 . .
H1TA C1TA H1TB 108.7 . .
C3TA C2TA C1TA 104.1(16) . .
C3TA C2TA H2TA 110.9 . .
C1TA C2TA H2TA 110.9 . .
C3TA C2TA H2TB 110.9 . .
C1TA C2TA H2TB 110.9 . .
H2TA C2TA H2TB 109.0 . .
C4TA C3TA C2TA 105.5(15) . .
C4TA C3TA H3TA 110.6 . .
C2TA C3TA H3TA 110.6 . .
C4TA C3TA H3TB 110.6 . .
C2TA C3TA H3TB 110.6 . .
H3TA C3TA H3TB 108.8 . .
C3TA C4TA O1TA 110.3(13) . .
C3TA C4TA H4TA 109.6 . .
O1TA C4TA H4TA 109.6 . .
C3TA C4TA H4TB 109.6 . .
O1TA C4TA H4TB 109.6 . .
H4TA C4TA H4TB 108.1 . .
C4TB O1TB C1TB 108.0 . .
C2TB C1TB O1TB 108.0 . .
C2TB C1TB H1TC 110.1 . .
O1TB C1TB H1TC 110.1 . .
C2TB C1TB H1TD 110.1 . .
O1TB C1TB H1TD 110.1 . .
H1TC C1TB H1TD 108.4 . .
C3TB C2TB C1TB 108.0 . .
C3TB C2TB H2TC 110.1 . .
C1TB C2TB H2TC 110.1 . .
C3TB C2TB H2TD 110.1 . .
C1TB C2TB H2TD 110.1 . .
H2TC C2TB H2TD 108.4 . .
C2TB C3TB C4TB 108.0 . .
C2TB C3TB H3TC 110.1 . .
C4TB C3TB H3TC 110.1 . .
C2TB C3TB H3TD 110.1 . .
C4TB C3TB H3TD 110.1 . .
H3TC C3TB H3TD 108.4 . .
O1TB C4TB C3TB 108.0 . .
O1TB C4TB H4TC 110.1 . .
C3TB C4TB H4TC 110.1 . .
O1TB C4TB H4TD 110.1 . .
C3TB C4TB H4TD 110.1 . .
H4TC C4TB H4TD 108.4 . .
C2TC O1TC C1TC 92(3) . .
O1TC C1TC C2TC 134(3) . 2_457
O1TC C1TC H1TE 103.7 . .
C2TC C1TC H1TE 103.7 2_457 .
O1TC C1TC H1TF 103.7 . .
C2TC C1TC H1TF 103.7 2_457 .
H1TE C1TC H1TF 105.3 . .
O1TC C2TC C1TC 132(2) . 2_457
O1TC C2TC H2TE 104.2 . .
C1TC C2TC H2TE 104.2 2_457 .
O1TC C2TC H2TF 104.2 . .
C1TC C2TC H2TF 104.2 2_457 .
H2TE C2TC H2TF 105.5 . .

loop_
_geom_bond_atom_site_label_1
_geom_bond_atom_site_label_2
_geom_bond_distance
_geom_bond_site_symmetry_2
Ba1 O2 2.750(5) .
Ba1 N1 2.768(5) .
Ba1 O1 2.785(5) .
Ba1 N3 2.804(5) 2_556
Ba1 N2 2.816(5) .
Ba1 N2 2.826(5) 2_556
Ba1 C1 3.267(6) .
Ba1 C6 3.332(7) .
Ba1 C13 3.362(6) 2_556
Ba1 Ba2 4.1231(5) 2_556
Ba1 Ba1 4.4457(7) 2_556
Ba2 O3 2.758(5) .
Ba2 N4 2.760(5) 2_566
Ba2 N4 2.777(5) .
Ba2 N1 2.791(5) 2_556
Ba2 N3 2.793(6) .
Ba2 C19 3.250(7) .
Ba2 C10 3.251(8) .
Ba2 C11 3.293(7) .
Ba2 C9 3.302(8) .
Ba2 C20 3.343(8) .
Ba2 C12 3.404(6) .
Ba2 C8 3.406(7) .
O1 C28 1.423(9) .
O1 C25 1.432(10) .
O2 C29 1.429(9) .
O2 C32 1.434(10) .
O3 C33 1.427(9) .
O3 C36 1.441(10) .
N1 C1 1.373(8) .
N1 Ba2 2.791(5) 2_556
N1 H1A 0.9300 .
N2 C7 1.345(8) .
N2 Ba1 2.826(5) 2_556
N2 H2B 0.9300 .
N3 C13 1.367(9) .
N3 Ba1 2.804(5) 2_556
N3 H3B 0.9300 .
N4 C19 1.349(9) .
N4 Ba2 2.760(5) 2_566
N4 H4B 0.9300 .
C1 C6 1.400(9) .
C1 C2 1.415(9) .
C2 C3 1.372(10) .
C2 H2A 0.9500 .
C3 C4 1.370(11) .
C3 H3A 0.9500 .
C4 C5 1.372(11) .
C4 H4A 0.9500 .
C5 C6 1.392(10) .
C5 H5A 0.9500 .
C6 H6A 0.9500 .
C7 C12 1.406(10) .
C7 C8 1.427(9) .
C8 C9 1.365(11) .
C8 H8A 0.9500 .
C9 C10 1.377(14) .
C9 H9A 0.9500 .
C10 C11 1.405(14) .
C10 H10A 0.9500 .
C11 C12 1.408(13) .
C11 H11A 0.9500 .
C12 H12A 0.9500 .
C13 C14 1.419(11) .
C13 C18 1.422(11) .
C13 Ba1 3.362(6) 2_556
C14 C15 1.390(15) .
C14 H14A 0.9500 .
C15 C16 1.393(18) .
C15 H15A 0.9500 .
C16 C17 1.362(17) .
C16 H16A 0.9500 .
C17 C18 1.383(10) .
C17 H17A 0.9500 .
C18 H18A 0.9500 .
C19 C20 1.397(11) .
C19 C24 1.421(10) .
C20 C21 1.378(13) .
C20 H20A 0.9500 .
C21 C22 1.369(17) .
C21 H21A 0.9500 .
C22 C23 1.347(17) .
C22 H22A 0.9500 .
C23 C24 1.374(15) .
C23 H23A 0.9500 .
C24 H24A 0.9500 .
C25 C26 1.452(13) .
C25 H25A 0.9900 .
C25 H25B 0.9900 .
C26 C27 1.447(13) .
C26 H26A 0.9900 .
C26 H26B 0.9900 .
C27 C28 1.501(11) .
C27 H27A 0.9900 .
C27 H27B 0.9900 .
C28 H28A 0.9900 .
C28 H28B 0.9900 .
C29 C30 1.465(12) .
C29 H29A 0.9900 .
C29 H29B 0.9900 .
C30 C31 1.49(2) .
C30 C31A 1.52(3) .
C30 H30A 0.9900 .
C30 H30B 0.9900 .
C30 H30C 0.9900 .
C30 H30D 0.9900 .
C31 C32 1.55(2) .
C31 H31A 0.9900 .
C31 H31B 0.9900 .
C31A C32 1.37(3) .
C31A H31C 0.9900 .
C31A H31D 0.9900 .
C32 H32A 0.9900 .
C32 H32B 0.9900 .
C32 H32C 0.9900 .
C32 H32D 0.9900 .
C33 C34 1.485(14) .
C33 H33A 0.9900 .
C33 H33B 0.9900 .
C34 C35 1.43(2) .
C34 C35A 1.49(3) .
C34 H34A 0.9900 .
C34 H34B 0.9900 .
C34 H34C 0.9900 .
C34 H34D 0.9901 .
C35 C36 1.51(2) .
C35 H35A 0.9900 .
C35 H35B 0.9900 .
C35A C36 1.50(3) .
C35A H35C 0.9900 .
C35A H35D 0.9900 .
C36 H36A 0.9900 .
C36 H36B 0.9900 .
C36 H36C 0.9899 .
C36 H36D 0.9900 .
O1TA C1TA 1.37(2) .
O1TA C4TA 1.409(16) .
C1TA C2TA 1.48(2) .
C1TA H1TA 0.9900 .
C1TA H1TB 0.9900 .
C2TA C3TA 1.44(2) .
C2TA H2TA 0.9900 .
C2TA H2TB 0.9900 .
C3TA C4TA 1.37(2) .
C3TA H3TA 0.9900 .
C3TA H3TB 0.9900 .
C4TA H4TA 0.9900 .
C4TA H4TB 0.9900 .
O1TB C4TB 1.4200 .
O1TB C1TB 1.4201 .
C1TB C2TB 1.4200 .
C1TB H1TC 0.9900 .
C1TB H1TD 0.9900 .
C2TB C3TB 1.4200 .
C2TB H2TC 0.9900 .
C2TB H2TD 0.9900 .
C3TB C4TB 1.4201 .
C3TB H3TC 0.9900 .
C3TB H3TD 0.9900 .
C4TB H4TC 0.9900 .
C4TB H4TD 0.9900 .
O1TC C2TC 1.22(4) .
O1TC C1TC 1.22(4) .
C1TC C2TC 1.45(3) 2_457
C1TC H1TE 0.9900 .
C1TC H1TF 0.9900 .
C2TC C1TC 1.45(3) 2_457
C2TC H2TE 0.9900 .
C2TC H2TF 0.9900 .
